data_6000259
loop_
_publ_author_name
'Lucas, A.'
'Mouallem-Bahout, M.'
'Carel, C.'
'Gaude, J.'
'Matecki, M.'

_publ_section_title
;
 Thermal expansion of synthetic aragonite condensed review of elastic
 properties
;
_journal_name_full 'Journal of Solid State Chemistry'
_journal_page_first 73
_journal_page_last 78
_journal_paper_doi 10.1006/jssc.1999.8310
_journal_volume 146
_journal_year 1999
_chemical_formula_sum 'C Ca O3'
_space_group_name_H-M_alt 'P n m a'
_cell_angle_alpha 90.000
_cell_angle_beta 90.000
_cell_angle_gamma 90.000
_cell_length_a 5.7444
_cell_length_b 4.9620
_cell_length_c 7.9700
_cell_volume 227.17
_cod_database_code 6000259

loop_
_atom_site_label
_atom_site_fract_x
_atom_site_fract_y
_atom_site_fract_z
? ? ? ?

loop_
_cod_related_entry_id
_cod_related_entry_database
_cod_related_entry_code
1 MPOD 1000135
2 MPOD 1000269
